data_7000171
loop_
_publ_author_name
'Haddow, Mairi F.'
'Middleton, Ann J.'
'Orpen, A. Guy'
'Pringle, Paul G.'
'Papp, Rainer'

_publ_section_title
;
 Stereoelectronic effects in a homologous series of bidentate cyclic
 phosphines. A clear correlation of hydroformylation catalyst activity
 with ring size
;
_journal_issue 1
_journal_name_full 'Dalton Transactions'
_journal_page_first 202
_journal_page_last 209
_journal_paper_doi 10.1039/b815056g
_journal_year 2009
_chemical_absolute_configuration ad
_chemical_formula_moiety 'C32 H60 Cl2 O2 P4 Rh2'
_chemical_formula_sum 'C32 H60 Cl2 O2 P4 Rh2'
_chemical_formula_weight 877.40
_chemical_name_systematic
;
?
;
_space_group_IT_number 19
_symmetry_cell_setting orthorhombic
_symmetry_space_group_name_Hall 'P 2ac 2ab'
_symmetry_space_group_name_H-M 'P 21 21 21'
_atom_sites_solution_hydrogens geom
_atom_sites_solution_primary direct
_atom_sites_solution_secondary difmap
_audit_creation_method SHELXL-97
_cell_angle_alpha 90.00
_cell_angle_beta 90.00
_cell_angle_gamma 90.00
_cell_formula_units_Z 4
_cell_length_a 11.0204(18)
_cell_length_b 11.9691(16)
_cell_length_c 28.877(3)
_cell_measurement_reflns_used 5098
_cell_measurement_temperature 173(2)
_cell_measurement_theta_max 23.685
_cell_measurement_theta_min 2.323
_cell_volume 3809.0(9)
_computing_cell_refinement 'Bruker SMART V5.054 (Bruker, 1998)'
_computing_data_collection 'Bruker SMART V5.054 (Bruker, 1998)'
_computing_data_reduction 'Bruker SAINT V6.02 (Bruker, 1999)'
_computing_molecular_graphics 'Bruker SHELXTL V6.14 (Bruker AXS, 2003)'
_computing_publication_material 'Bruker SHELXTL V6.14 (Bruker AXS, 2003)'
_computing_structure_refinement 'SHELXL V6.12 (Bruker 2001)'
_computing_structure_solution 'SHELXS V6.12 (Bruker 2001)'
_diffrn_ambient_temperature 173(2)
_diffrn_detector_area_resol_mean 8.2
_diffrn_measured_fraction_theta_full 0.996
_diffrn_measured_fraction_theta_max 0.996
_diffrn_measurement_device_type 'CCD area detector'
_diffrn_measurement_method 'omega scans'
_diffrn_radiation_monochromator graphite
_diffrn_radiation_source 'fine-focus sealed tube'
_diffrn_radiation_type MoK\a
_diffrn_radiation_wavelength 0.71073
_diffrn_reflns_av_R_equivalents 0.0811
_diffrn_reflns_av_sigmaI/netI 0.1062
_diffrn_reflns_limit_h_max 10
_diffrn_reflns_limit_h_min -14
_diffrn_reflns_limit_k_max 13
_diffrn_reflns_limit_k_min -15
_diffrn_reflns_limit_l_max 37
_diffrn_reflns_limit_l_min -36
_diffrn_reflns_number 25010
_diffrn_reflns_theta_full 27.55
_diffrn_reflns_theta_max 27.55
_diffrn_reflns_theta_min 1.41
_diffrn_standards_decay_% 0
_diffrn_standards_number 0
_exptl_absorpt_coefficient_mu 1.202
_exptl_absorpt_correction_T_max 0.980000
_exptl_absorpt_correction_T_min 0.731683
_exptl_absorpt_correction_type multi-scan
_exptl_absorpt_process_details 'SADABS V2.10 (Sheldrick, 2003)'
_exptl_crystal_colour colourless
_exptl_crystal_density_diffrn 1.530
_exptl_crystal_density_method 'not measured'
_exptl_crystal_description plate
_exptl_crystal_F_000 1808
_exptl_crystal_size_max 0.40
_exptl_crystal_size_mid 0.26
_exptl_crystal_size_min 0.02
_refine_diff_density_max 0.617
_refine_diff_density_min -0.955
_refine_diff_density_rms 0.146
_refine_ls_abs_structure_details 'Flack H D (1983), Acta Cryst. A39, 876-881'
_refine_ls_abs_structure_Flack -0.01(4)
_refine_ls_extinction_method none
_refine_ls_goodness_of_fit_ref 0.993
_refine_ls_hydrogen_treatment constr
_refine_ls_matrix_type full
_refine_ls_number_parameters 456
_refine_ls_number_reflns 8754
_refine_ls_number_restraints 23
_refine_ls_restrained_S_all 0.992
_refine_ls_R_factor_all 0.0941
_refine_ls_R_factor_gt 0.0444
_refine_ls_shift/su_max 0.001
_refine_ls_shift/su_mean 0.000
_refine_ls_structure_factor_coef Fsqd
_refine_ls_weighting_details 'calc w=1/[\s^2^(Fo^2^)+(0.0438P)^2^+0.0000P] where P=(Fo^2^+2Fc^2^)/3'
_refine_ls_weighting_scheme calc
_refine_ls_wR_factor_gt 0.0914
_refine_ls_wR_factor_ref 0.1079
_reflns_number_gt 5884
_reflns_number_total 8754
_reflns_threshold_expression >2sigma(I)
_cod_data_source_file b815056g.txt
_cod_data_source_block 5c_ajm199sad
_cod_original_sg_symbol_H-M 'P 2(1) 2(1) 2(1)'
_cod_database_code 7000171

loop_
_symmetry_equiv_pos_as_xyz
'x, y, z'
'-x+1/2, -y, z+1/2'
'-x, y+1/2, -z+1/2'
'x+1/2, -y+1/2, -z'

loop_
_atom_site_label
_atom_site_type_symbol
_atom_site_fract_x
_atom_site_fract_y
_atom_site_fract_z
_atom_site_U_iso_or_equiv
_atom_site_adp_type
_atom_site_occupancy
_atom_site_symmetry_multiplicity
_atom_site_calc_flag
_atom_site_refinement_flags
_atom_site_disorder_assembly
_atom_site_disorder_group
Rh1 Rh 0.16582(4) 0.98200(4) 0.159888(15) 0.02354(12) Uani 1 1 d . A .
Rh2 Rh 0.04920(4) 0.98878(4) -0.034026(16) 0.02772(13) Uani 1 1 d . . .
P1 P 0.35651(14) 1.04940(14) 0.14046(5) 0.0245(4) Uani 1 1 d . . .
P2 P 0.24614(15) 1.04097(14) -0.05100(5) 0.0253(4) Uani 1 1 d . A .
P3 P -0.02412(15) 0.90471(14) 0.17219(6) 0.0236(4) Uani 1 1 d . . .
Cl1 Cl 0.07522(19) 1.14161(17) 0.12490(7) 0.0512(5) Uani 1 1 d . . .
Cl2 Cl 0.0974(2) 0.80209(16) -0.05513(11) 0.0785(9) Uani 1 1 d . A .
O1 O 0.2747(6) 0.7952(6) 0.2037(3) 0.066(2) Uani 1 1 d . A .
O2 O -0.0088(5) 1.2212(5) -0.0097(2) 0.0578(16) Uani 1 1 d . . .
C1 C 0.4034(5) 1.0146(6) 0.08128(18) 0.0300(15) Uani 1 1 d . . .
H1A H 0.4787 1.0562 0.0741 0.036 Uiso 1 1 calc R . .
H1B H 0.4230 0.9339 0.0800 0.036 Uiso 1 1 calc R . .
C2 C 0.3085(5) 1.0405(5) 0.04350(19) 0.0274(15) Uani 1 1 d . A .
H2A H 0.2318 1.0015 0.0510 0.033 Uiso 1 1 calc R . .
H2B H 0.2919 1.1218 0.0432 0.033 Uiso 1 1 calc R . .
C3 C 0.3520(5) 1.0041(5) -0.00436(18) 0.0266(13) Uani 1 1 d . . .
H3A H 0.3639 0.9221 -0.0043 0.032 Uiso 1 1 calc R A .
H3B H 0.4315 1.0393 -0.0107 0.032 Uiso 1 1 calc R . .
C4 C 0.3766(6) 1.2009(5) 0.1444(2) 0.0345(17) Uani 1 1 d . . .
H4A H 0.4637 1.2180 0.1398 0.041 Uiso 1 1 calc R . .
H4B H 0.3314 1.2361 0.1186 0.041 Uiso 1 1 calc R . .
C5 C 0.3357(7) 1.2551(6) 0.1896(2) 0.0443(19) Uani 1 1 d . . .
H5A H 0.2476 1.2703 0.1874 0.053 Uiso 1 1 calc R . .
H5B H 0.3774 1.3280 0.1926 0.053 Uiso 1 1 calc R . .
C6 C 0.3596(8) 1.1858(8) 0.2346(3) 0.067(3) Uani 1 1 d . . .
H6A H 0.3449 1.2355 0.2614 0.081 Uiso 1 1 calc R . .
H6B H 0.2980 1.1256 0.2360 0.081 Uiso 1 1 calc R . .
C7 C 0.4801(8) 1.1337(8) 0.2410(3) 0.066(3) Uani 1 1 d . . .
H7A H 0.5013 1.1368 0.2743 0.080 Uiso 1 1 calc R . .
H7B H 0.5409 1.1787 0.2240 0.080 Uiso 1 1 calc R . .
C8 C 0.4897(6) 1.0131(7) 0.2249(2) 0.0452(19) Uani 1 1 d . . .
H8A H 0.4211 0.9703 0.2381 0.054 Uiso 1 1 calc R . .
H8B H 0.5656 0.9807 0.2373 0.054 Uiso 1 1 calc R . .
C9 C 0.4891(5) 0.9981(7) 0.1724(2) 0.0378(17) Uani 1 1 d . . .
H9A H 0.4978 0.9173 0.1657 0.045 Uiso 1 1 calc R . .
H9B H 0.5618 1.0359 0.1598 0.045 Uiso 1 1 calc R . .
C10 C 0.2805(6) 1.1881(5) -0.0599(2) 0.0313(16) Uani 1 1 d . . .
H10A H 0.2633 1.2285 -0.0308 0.038 Uiso 1 1 calc R A .
H10B H 0.3686 1.1952 -0.0660 0.038 Uiso 1 1 calc R . .
C11 C 0.2120(6) 1.2462(6) -0.0992(2) 0.0419(19) Uani 1 1 d . A .
H11A H 0.1248 1.2482 -0.0910 0.050 Uiso 1 1 calc R . .
H11B H 0.2406 1.3244 -0.1011 0.050 Uiso 1 1 calc R . .
C12 C 0.2247(8) 1.1933(7) -0.1465(3) 0.056(2) Uani 1 1 d . . .
H12A H 0.3121 1.1807 -0.1526 0.067 Uiso 1 1 calc R A .
H12B H 0.1948 1.2469 -0.1699 0.067 Uiso 1 1 calc R . .
C13 C 0.1582(8) 1.0833(7) -0.1531(2) 0.057(2) Uani 1 1 d . A .
H13A H 0.1253 1.0816 -0.1850 0.068 Uiso 1 1 calc R . .
H13B H 0.0882 1.0820 -0.1316 0.068 Uiso 1 1 calc R . .
C14 C 0.2322(7) 0.9764(8) -0.1454(2) 0.058(2) Uani 1 1 d . . .
H14A H 0.2833 0.9635 -0.1731 0.069 Uiso 1 1 calc R A .
H14B H 0.1753 0.9127 -0.1429 0.069 Uiso 1 1 calc R . .
C15 C 0.3155(6) 0.9773(7) -0.1018(2) 0.0454(19) Uani 1 1 d . A .
H15A H 0.3910 1.0183 -0.1093 0.054 Uiso 1 1 calc R . .
H15B H 0.3382 0.8994 -0.0942 0.054 Uiso 1 1 calc R . .
C16A C -0.0677(7) 0.8141(7) 0.1247(2) 0.048(2) Uani 0.444(11) 1 d P A 1
H16A H -0.0316 0.7404 0.1320 0.058 Uiso 0.444(11) 1 calc PR A 1
H16B H -0.1566 0.8044 0.1277 0.058 Uiso 0.444(11) 1 calc PR A 1
C17A C -0.0463(16) 0.8310(16) 0.0768(6) 0.030(4) Uani 0.444(11) 1 d P A 1
H17A H -0.0522 0.7595 0.0597 0.036 Uiso 0.444(11) 1 calc PR A 1
H17B H 0.0353 0.8632 0.0716 0.036 Uiso 0.444(11) 1 calc PR A 1
C18A C -0.1459(15) 0.9131(12) 0.0606(5) 0.026(4) Uani 0.444(11) 1 d P A 1
H18A H -0.1338 0.9855 0.0766 0.031 Uiso 0.444(11) 1 calc PR A 1
H18B H -0.2259 0.8835 0.0702 0.031 Uiso 0.444(11) 1 calc PR A 1
C16B C -0.0677(7) 0.8141(7) 0.1247(2) 0.048(2) Uani 0.556(11) 1 d P A 2
H16C H -0.0079 0.7531 0.1207 0.058 Uiso 0.556(11) 1 calc PR A 2
H16D H -0.1485 0.7807 0.1305 0.058 Uiso 0.556(11) 1 calc PR A 2
C17B C -0.0713(13) 0.8963(13) 0.0774(4) 0.030(3) Uani 0.556(11) 1 d P A 2
H17C H -0.1256 0.9608 0.0829 0.036 Uiso 0.556(11) 1 calc PR A 2
H17D H 0.0111 0.9252 0.0708 0.036 Uiso 0.556(11) 1 calc PR A 2
C18B C -0.1169(11) 0.8296(9) 0.0363(4) 0.030(3) Uani 0.556(11) 1 d P A 2
H18C H -0.1968 0.7969 0.0440 0.035 Uiso 0.556(11) 1 calc PR A 2
H18D H -0.0600 0.7673 0.0302 0.035 Uiso 0.556(11) 1 calc PR A 2
C19 C -0.1571(5) 0.9958(6) 0.1788(2) 0.0363(16) Uani 1 1 d . A .
H19A H -0.1650 1.0414 0.1503 0.044 Uiso 1 1 calc R . .
H19B H -0.2302 0.9479 0.1808 0.044 Uiso 1 1 calc R . .
C20 C -0.1574(7) 1.0743(6) 0.2200(2) 0.0411(18) Uani 1 1 d . . .
H20A H -0.0895 1.1276 0.2161 0.049 Uiso 1 1 calc R A .
H20B H -0.2336 1.1180 0.2191 0.049 Uiso 1 1 calc R . .
C21 C -0.1465(6) 1.0219(6) 0.2672(2) 0.0421(17) Uani 1 1 d . A .
H21A H -0.2051 0.9595 0.2696 0.051 Uiso 1 1 calc R . .
H21B H -0.1686 1.0781 0.2909 0.051 Uiso 1 1 calc R . .
C22 C -0.0185(6) 0.9776(6) 0.2776(2) 0.0451(19) Uani 1 1 d . . .
H22A H 0.0403 1.0217 0.2592 0.054 Uiso 1 1 calc R A .
H22B H -0.0007 0.9918 0.3107 0.054 Uiso 1 1 calc R . .
C23 C 0.0043(6) 0.8536(6) 0.2679(2) 0.0381(18) Uani 1 1 d . A .
H23A H 0.0927 0.8398 0.2695 0.046 Uiso 1 1 calc R . .
H23B H -0.0344 0.8093 0.2928 0.046 Uiso 1 1 calc R . .
C24 C -0.0419(6) 0.8109(5) 0.2216(2) 0.0334(16) Uani 1 1 d . A .
H24A H -0.1292 0.7931 0.2249 0.040 Uiso 1 1 calc R . .
H24B H 0.0008 0.7402 0.2145 0.040 Uiso 1 1 calc R . .
C32 C 0.0136(6) 1.1310(6) -0.0180(3) 0.0354(17) Uani 1 1 d . A .
P4A P -0.1484(10) 0.9381(9) -0.0032(3) 0.0249(17) Uani 0.444(11) 1 d P A 1
C25A C -0.2118(16) 0.8134(14) -0.0293(7) 0.038(5) Uani 0.444(11) 1 d PU A 1
H25A H -0.1561 0.7505 -0.0227 0.045 Uiso 0.444(11) 1 calc PR A 1
H25B H -0.2895 0.7969 -0.0136 0.045 Uiso 0.444(11) 1 calc PR A 1
C26A C -0.236(2) 0.8153(16) -0.0817(8) 0.040(5) Uani 0.444(11) 1 d PU A 1
H26A H -0.2679 0.7417 -0.0913 0.048 Uiso 0.444(11) 1 calc PR A 1
H26B H -0.1577 0.8271 -0.0981 0.048 Uiso 0.444(11) 1 calc PR A 1
C27A C -0.3290(18) 0.9105(13) -0.0970(6) 0.048(5) Uani 0.444(11) 1 d PU A 1
H27A H -0.3602 0.8914 -0.1282 0.057 Uiso 0.444(11) 1 calc PR A 1
H27B H -0.3988 0.9087 -0.0754 0.057 Uiso 0.444(11) 1 calc PR A 1
C28A C -0.283(3) 1.024(2) -0.0985(8) 0.050(7) Uani 0.444(11) 1 d PU A 1
H28A H -0.3223 1.0629 -0.1246 0.060 Uiso 0.444(11) 1 calc PR A 1
H28B H -0.1950 1.0206 -0.1050 0.060 Uiso 0.444(11) 1 calc PR A 1
C29A C -0.302(5) 1.090(3) -0.0563(10) 0.038(7) Uani 0.444(11) 1 d PU A 1
H29A H -0.3876 1.1143 -0.0557 0.046 Uiso 0.444(11) 1 calc PR A 1
H29B H -0.2515 1.1584 -0.0589 0.046 Uiso 0.444(11) 1 calc PR A 1
C30A C -0.273(5) 1.035(4) -0.0089(12) 0.028(4) Uani 0.444(11) 1 d PU A 1
H30A H -0.3475 0.9961 0.0014 0.033 Uiso 0.444(11) 1 calc PR A 1
H30B H -0.2588 1.0967 0.0135 0.033 Uiso 0.444(11) 1 calc PR A 1
P4B P -0.1319(8) 0.9145(7) -0.0166(3) 0.0240(14) Uani 0.556(11) 1 d PU A 2
C25B C -0.2042(16) 0.8213(15) -0.0579(6) 0.043(4) Uani 0.556(11) 1 d PU A 2
H25C H -0.1622 0.7483 -0.0566 0.051 Uiso 0.556(11) 1 calc PR A 2
H25D H -0.2890 0.8090 -0.0478 0.051 Uiso 0.556(11) 1 calc PR A 2
C26B C -0.2062(14) 0.8602(14) -0.1081(5) 0.049(4) Uani 0.556(11) 1 d PU A 2
H26C H -0.1281 0.8397 -0.1228 0.059 Uiso 0.556(11) 1 calc PR A 2
H26D H -0.2713 0.8195 -0.1247 0.059 Uiso 0.556(11) 1 calc PR A 2
C27B C -0.2258(14) 0.9812(15) -0.1142(5) 0.055(4) Uani 0.556(11) 1 d PU A 2
H27C H -0.2389 0.9956 -0.1476 0.066 Uiso 0.556(11) 1 calc PR A 2
H27D H -0.1500 1.0201 -0.1053 0.066 Uiso 0.556(11) 1 calc PR A 2
C28B C -0.331(2) 1.036(2) -0.0873(7) 0.061(6) Uani 0.556(11) 1 d PU A 2
H28C H -0.3700 1.0925 -0.1073 0.074 Uiso 0.556(11) 1 calc PR A 2
H28D H -0.3929 0.9777 -0.0805 0.074 Uiso 0.556(11) 1 calc PR A 2
C29B C -0.293(3) 1.091(2) -0.0419(8) 0.028(5) Uani 0.556(11) 1 d PU A 2
H29C H -0.3606 1.1398 -0.0315 0.033 Uiso 0.556(11) 1 calc PR A 2
H29D H -0.2226 1.1396 -0.0482 0.033 Uiso 0.556(11) 1 calc PR A 2
C30B C -0.260(4) 1.010(3) -0.0010(9) 0.028(4) Uani 0.556(11) 1 d PU A 2
H30C H -0.3317 0.9653 0.0074 0.033 Uiso 0.556(11) 1 calc PR A 2
H30D H -0.2364 1.0551 0.0264 0.033 Uiso 0.556(11) 1 calc PR A 2
C31 C 0.2398(7) 0.8531(8) 0.1882(3) 0.041(2) Uani 1 1 d . . .

loop_
_atom_site_aniso_label
_atom_site_aniso_U_11
_atom_site_aniso_U_22
_atom_site_aniso_U_33
_atom_site_aniso_U_23
_atom_site_aniso_U_13
_atom_site_aniso_U_12
Rh1 0.0201(2) 0.0272(3) 0.0234(2) 0.0045(2) -0.00056(19) 0.0001(2)
Rh2 0.0244(3) 0.0247(3) 0.0340(3) 0.0021(2) -0.0083(2) -0.0030(2)
P1 0.0200(9) 0.0314(10) 0.0222(8) 0.0030(7) -0.0007(7) -0.0012(7)
P2 0.0233(8) 0.0317(10) 0.0208(8) -0.0047(7) -0.0005(7) 0.0053(7)
P3 0.0195(9) 0.0286(9) 0.0228(9) 0.0035(7) -0.0005(7) -0.0002(7)
Cl1 0.0443(12) 0.0579(12) 0.0514(12) 0.0091(10) 0.0076(9) -0.0015(10)
Cl2 0.0468(13) 0.0291(11) 0.160(3) -0.0133(13) -0.0330(15) 0.0100(9)
O1 0.046(4) 0.066(5) 0.085(6) 0.006(4) 0.019(4) -0.009(4)
O2 0.042(3) 0.052(4) 0.080(4) -0.027(3) 0.017(3) -0.008(3)
C1 0.029(3) 0.039(4) 0.023(3) 0.004(3) 0.001(2) 0.000(3)
C2 0.028(4) 0.031(4) 0.024(3) -0.002(3) -0.002(3) 0.002(3)
C3 0.028(3) 0.022(3) 0.029(3) -0.001(3) -0.005(2) 0.010(3)
C4 0.029(4) 0.038(4) 0.036(4) -0.004(3) 0.005(3) -0.008(3)
C5 0.041(5) 0.048(5) 0.044(5) -0.019(4) 0.001(4) -0.004(4)
C6 0.055(6) 0.107(8) 0.041(5) -0.033(5) 0.003(4) 0.001(6)
C7 0.053(6) 0.118(8) 0.028(5) -0.004(5) -0.010(4) -0.017(6)
C8 0.035(4) 0.071(6) 0.030(4) 0.020(5) -0.007(3) -0.007(4)
C9 0.028(3) 0.054(5) 0.031(3) 0.009(4) -0.008(3) -0.004(4)
C10 0.027(4) 0.040(4) 0.027(4) 0.006(3) 0.004(3) -0.006(3)
C11 0.036(4) 0.060(5) 0.029(4) 0.011(4) -0.001(3) -0.010(4)
C12 0.050(5) 0.085(7) 0.033(5) 0.021(4) 0.006(4) 0.004(5)
C13 0.052(5) 0.094(7) 0.023(4) -0.004(4) -0.008(4) 0.019(5)
C14 0.056(5) 0.091(7) 0.026(4) -0.018(4) -0.007(3) 0.013(5)
C15 0.040(4) 0.069(5) 0.027(3) -0.012(4) 0.000(3) 0.017(4)
C16A 0.030(4) 0.081(6) 0.034(4) -0.011(4) 0.001(3) -0.016(4)
C17A 0.021(9) 0.033(10) 0.037(10) -0.001(8) -0.001(7) 0.008(8)
C18A 0.025(9) 0.024(8) 0.030(9) -0.002(7) 0.002(7) 0.002(7)
C16B 0.030(4) 0.081(6) 0.034(4) -0.011(4) 0.001(3) -0.016(4)
C17B 0.026(8) 0.041(9) 0.024(7) 0.007(7) -0.009(6) 0.010(7)
C18B 0.038(7) 0.027(7) 0.024(7) 0.003(6) 0.002(5) -0.013(5)
C19 0.027(3) 0.054(5) 0.028(3) 0.017(4) 0.000(3) 0.006(4)
C20 0.039(4) 0.034(4) 0.050(5) 0.011(3) 0.008(4) 0.007(4)
C21 0.048(4) 0.043(4) 0.036(4) -0.009(4) 0.004(3) 0.004(4)
C22 0.051(5) 0.054(5) 0.031(4) -0.011(4) -0.008(3) -0.006(4)
C23 0.033(4) 0.058(5) 0.024(4) 0.013(4) 0.001(3) 0.005(4)
C24 0.026(4) 0.037(4) 0.037(4) 0.007(3) 0.002(3) -0.002(3)
C32 0.016(3) 0.045(5) 0.045(5) 0.002(4) 0.009(3) -0.007(3)
P4A 0.019(3) 0.028(4) 0.028(5) 0.003(3) 0.002(3) -0.007(3)
C25A 0.033(10) 0.032(9) 0.049(11) -0.004(9) -0.017(9) 0.006(7)
C26A 0.050(13) 0.029(9) 0.041(11) -0.016(9) 0.003(11) -0.013(7)
C27A 0.055(12) 0.053(9) 0.035(10) 0.006(7) -0.015(9) -0.016(8)
C28A 0.09(2) 0.038(10) 0.023(9) 0.016(9) 0.022(11) -0.004(11)
C29A 0.034(17) 0.051(12) 0.029(15) 0.008(9) 0.001(14) 0.007(11)
C30A 0.024(8) 0.034(14) 0.025(8) 0.001(7) 0.000(7) -0.001(7)
P4B 0.019(3) 0.031(3) 0.023(4) 0.000(2) -0.003(2) -0.004(2)
C25B 0.044(10) 0.048(9) 0.035(10) -0.009(6) -0.008(9) 0.000(7)
C26B 0.048(10) 0.068(9) 0.033(7) -0.006(7) -0.021(7) -0.015(7)
C27B 0.055(10) 0.083(9) 0.027(7) -0.002(7) -0.018(6) 0.008(9)
C28B 0.069(15) 0.081(13) 0.034(11) -0.020(9) -0.021(9) 0.010(10)
C29B 0.015(8) 0.033(8) 0.036(13) -0.004(9) -0.014(11) 0.007(6)
C30B 0.024(8) 0.034(14) 0.025(8) 0.001(7) 0.000(7) -0.001(7)
C31 0.018(4) 0.073(7) 0.030(5) 0.000(4) 0.001(3) -0.023(4)

loop_
_atom_type_symbol
_atom_type_description
_atom_type_scat_dispersion_real
_atom_type_scat_dispersion_imag
_atom_type_scat_source
C C 0.0033 0.0016 'International Tables Vol C Tables 4.2.6.8 and 6.1.1.4'
H H 0.0000 0.0000 'International Tables Vol C Tables 4.2.6.8 and 6.1.1.4'
O O 0.0106 0.0060 'International Tables Vol C Tables 4.2.6.8 and 6.1.1.4'
P P 0.1023 0.0942 'International Tables Vol C Tables 4.2.6.8 and 6.1.1.4'
Cl Cl 0.1484 0.1585 'International Tables Vol C Tables 4.2.6.8 and 6.1.1.4'
Rh Rh -1.1178 0.9187 'International Tables Vol C Tables 4.2.6.8 and 6.1.1.4'

loop_
_geom_angle_atom_site_label_1
_geom_angle_atom_site_label_2
_geom_angle_atom_site_label_3
_geom_angle
_geom_angle_site_symmetry_1
_geom_angle_site_symmetry_3
_geom_angle_publ_flag
C31 Rh1 P3 89.9(2) . . ?
C31 Rh1 P1 89.9(2) . . ?
P3 Rh1 P1 174.13(6) . . ?
C31 Rh1 Cl1 179.7(3) . . ?
P3 Rh1 Cl1 90.38(7) . . ?
P1 Rh1 Cl1 89.90(7) . . ?
C32 Rh2 P4B 97.1(3) . . ?
C32 Rh2 P2 90.2(2) . . ?
P4B Rh2 P2 172.2(2) . . ?
C32 Rh2 Cl2 179.6(2) . . ?
P4B Rh2 Cl2 83.3(2) . . ?
P2 Rh2 Cl2 89.41(7) . . ?
C32 Rh2 P4A 87.0(3) . . ?
P4B Rh2 P4A 11.7(3) . . ?
P2 Rh2 P4A 170.8(2) . . ?
Cl2 Rh2 P4A 93.4(2) . . ?
C4 P1 C9 101.8(4) . . yes
C4 P1 C1 104.4(3) . . yes
C9 P1 C1 99.7(3) . . yes
C4 P1 Rh1 116.1(2) . . ?
C9 P1 Rh1 118.9(2) . . ?
C1 P1 Rh1 113.7(2) . . ?
C10 P2 C15 101.7(4) . . yes
C10 P2 C3 101.8(3) . . yes
C15 P2 C3 102.9(3) . . yes
C10 P2 Rh2 119.2(2) . . ?
C15 P2 Rh2 116.9(3) . . ?
C3 P2 Rh2 112.1(2) . . ?
C16A P3 C24 101.2(3) . . yes
C16A P3 C19 102.8(3) . . yes
C24 P3 C19 101.5(3) . . yes
C16A P3 Rh1 111.3(2) . . ?
C24 P3 Rh1 117.5(2) . . ?
C19 P3 Rh1 120.0(2) . . ?
C2 C1 P1 115.0(4) . . ?
C2 C1 H1A 108.5 . . ?
P1 C1 H1A 108.5 . . ?
C2 C1 H1B 108.5 . . ?
P1 C1 H1B 108.5 . . ?
H1A C1 H1B 107.5 . . ?
C3 C2 C1 111.7(5) . . ?
C3 C2 H2A 109.3 . . ?
C1 C2 H2A 109.3 . . ?
C3 C2 H2B 109.3 . . ?
C1 C2 H2B 109.3 . . ?
H2A C2 H2B 107.9 . . ?
C2 C3 P2 113.3(4) . . ?
C2 C3 H3A 108.9 . . ?
P2 C3 H3A 108.9 . . ?
C2 C3 H3B 108.9 . . ?
P2 C3 H3B 108.9 . . ?
H3A C3 H3B 107.7 . . ?
C5 C4 P1 116.0(5) . . ?
C5 C4 H4A 108.3 . . ?
P1 C4 H4A 108.3 . . ?
C5 C4 H4B 108.3 . . ?
P1 C4 H4B 108.3 . . ?
H4A C4 H4B 107.4 . . ?
C4 C5 C6 115.9(6) . . ?
C4 C5 H5A 108.3 . . ?
C6 C5 H5A 108.3 . . ?
C4 C5 H5B 108.3 . . ?
C6 C5 H5B 108.3 . . ?
H5A C5 H5B 107.4 . . ?
C7 C6 C5 118.5(7) . . ?
C7 C6 H6A 107.7 . . ?
C5 C6 H6A 107.7 . . ?
C7 C6 H6B 107.7 . . ?
C5 C6 H6B 107.7 . . ?
H6A C6 H6B 107.1 . . ?
C6 C7 C8 115.1(7) . . ?
C6 C7 H7A 108.5 . . ?
C8 C7 H7A 108.5 . . ?
C6 C7 H7B 108.5 . . ?
C8 C7 H7B 108.5 . . ?
H7A C7 H7B 107.5 . . ?
C7 C8 C9 114.6(6) . . ?
C7 C8 H8A 108.6 . . ?
C9 C8 H8A 108.6 . . ?
C7 C8 H8B 108.6 . . ?
C9 C8 H8B 108.6 . . ?
H8A C8 H8B 107.6 . . ?
C8 C9 P1 117.6(5) . . ?
C8 C9 H9A 107.9 . . ?
P1 C9 H9A 107.9 . . ?
C8 C9 H9B 107.9 . . ?
P1 C9 H9B 107.9 . . ?
H9A C9 H9B 107.2 . . ?
C11 C10 P2 116.2(5) . . ?
C11 C10 H10A 108.2 . . ?
P2 C10 H10A 108.2 . . ?
C11 C10 H10B 108.2 . . ?
P2 C10 H10B 108.2 . . ?
H10A C10 H10B 107.4 . . ?
C12 C11 C10 115.7(6) . . ?
C12 C11 H11A 108.4 . . ?
C10 C11 H11A 108.4 . . ?
C12 C11 H11B 108.4 . . ?
C10 C11 H11B 108.4 . . ?
H11A C11 H11B 107.4 . . ?
C11 C12 C13 115.5(6) . . ?
C11 C12 H12A 108.4 . . ?
C13 C12 H12A 108.4 . . ?
C11 C12 H12B 108.4 . . ?
C13 C12 H12B 108.4 . . ?
H12A C12 H12B 107.5 . . ?
C12 C13 C14 116.6(7) . . ?
C12 C13 H13A 108.1 . . ?
C14 C13 H13A 108.1 . . ?
C12 C13 H13B 108.1 . . ?
C14 C13 H13B 108.1 . . ?
H13A C13 H13B 107.3 . . ?
C13 C14 C15 115.1(6) . . ?
C13 C14 H14A 108.5 . . ?
C15 C14 H14A 108.5 . . ?
C13 C14 H14B 108.5 . . ?
C15 C14 H14B 108.5 . . ?
H14A C14 H14B 107.5 . . ?
C14 C15 P2 114.0(5) . . ?
C14 C15 H15A 108.8 . . ?
P2 C15 H15A 108.8 . . ?
C14 C15 H15B 108.8 . . ?
P2 C15 H15B 108.8 . . ?
H15A C15 H15B 107.7 . . ?
C17A C16A P3 127.5(9) . . ?
C17A C16A H16A 105.4 . . ?
P3 C16A H16A 105.4 . . ?
C17A C16A H16B 105.4 . . ?
P3 C16A H16B 105.4 . . ?
H16A C16A H16B 106.0 . . ?
C16A C17A C18A 105.5(13) . . ?
C16A C17A H17A 110.6 . . ?
C18A C17A H17A 110.6 . . ?
C16A C17A H17B 110.6 . . ?
C18A C17A H17B 110.6 . . ?
H17A C17A H17B 108.8 . . ?
C17A C18A P4A 114.2(10) . . ?
C17A C18A H18A 108.7 . . ?
P4A C18A H18A 108.7 . . ?
C17A C18A H18B 108.7 . . ?
P4A C18A H18B 108.7 . . ?
H18A C18A H18B 107.6 . . ?
C18B C17B H17C 109.8 . . ?
C18B C17B H17D 109.8 . . ?
H17C C17B H17D 108.2 . . ?
C17B C18B P4B 112.9(9) . . ?
C17B C18B H18C 109.0 . . ?
P4B C18B H18C 109.0 . . ?
C17B C18B H18D 109.0 . . ?
P4B C18B H18D 109.0 . . ?
H18C C18B H18D 107.8 . . ?
C20 C19 P3 116.8(4) . . ?
C20 C19 H19A 108.1 . . ?
P3 C19 H19A 108.1 . . ?
C20 C19 H19B 108.1 . . ?
P3 C19 H19B 108.1 . . ?
H19A C19 H19B 107.3 . . ?
C21 C20 C19 117.0(6) . . ?
C21 C20 H20A 108.1 . . ?
C19 C20 H20A 108.1 . . ?
C21 C20 H20B 108.1 . . ?
C19 C20 H20B 108.1 . . ?
H20A C20 H20B 107.3 . . ?
C20 C21 C22 113.2(6) . . ?
C20 C21 H21A 108.9 . . ?
C22 C21 H21A 108.9 . . ?
C20 C21 H21B 108.9 . . ?
C22 C21 H21B 108.9 . . ?
H21A C21 H21B 107.8 . . ?
C23 C22 C21 116.6(6) . . ?
C23 C22 H22A 108.1 . . ?
C21 C22 H22A 108.1 . . ?
C23 C22 H22B 108.1 . . ?
C21 C22 H22B 108.1 . . ?
H22A C22 H22B 107.3 . . ?
C24 C23 C22 115.7(5) . . ?
C24 C23 H23A 108.4 . . ?
C22 C23 H23A 108.4 . . ?
C24 C23 H23B 108.4 . . ?
C22 C23 H23B 108.4 . . ?
H23A C23 H23B 107.4 . . ?
C23 C24 P3 116.4(5) . . ?
C23 C24 H24A 108.2 . . ?
P3 C24 H24A 108.2 . . ?
C23 C24 H24B 108.2 . . ?
P3 C24 H24B 108.2 . . ?
H24A C24 H24B 107.3 . . ?
O2 C32 Rh2 177.5(7) . . ?
C30A P4A C25A 101.5(19) . . yes
C30A P4A C18A 101.7(13) . . yes
C25A P4A C18A 106.5(10) . . yes
C30A P4A Rh2 119.2(18) . . ?
C25A P4A Rh2 113.5(7) . . ?
C18A P4A Rh2 112.9(7) . . ?
C26A C25A P4A 117.6(13) . . ?
C26A C25A H25A 107.9 . . ?
P4A C25A H25A 107.9 . . ?
C26A C25A H25B 107.9 . . ?
P4A C25A H25B 107.9 . . ?
H25A C25A H25B 107.2 . . ?
C25A C26A C27A 113.1(16) . . ?
C25A C26A H26A 109.0 . . ?
C27A C26A H26A 109.0 . . ?
C25A C26A H26B 109.0 . . ?
C27A C26A H26B 109.0 . . ?
H26A C26A H26B 107.8 . . ?
C28A C27A C26A 116.8(18) . . ?
C28A C27A H27A 108.1 . . ?
C26A C27A H27A 108.1 . . ?
C28A C27A H27B 108.1 . . ?
C26A C27A H27B 108.1 . . ?
H27A C27A H27B 107.3 . . ?
C27A C28A C29A 116(2) . . ?
C27A C28A H28A 108.4 . . ?
C29A C28A H28A 108.4 . . ?
C27A C28A H28B 108.4 . . ?
C29A C28A H28B 108.4 . . ?
H28A C28A H28B 107.4 . . ?
C28A C29A C30A 118(3) . . ?
C28A C29A H29A 107.7 . . ?
C30A C29A H29A 107.7 . . ?
C28A C29A H29B 107.7 . . ?
C30A C29A H29B 107.7 . . ?
H29A C29A H29B 107.1 . . ?
C29A C30A P4A 120(3) . . ?
C29A C30A H30A 107.2 . . ?
P4A C30A H30A 107.2 . . ?
C29A C30A H30B 107.2 . . ?
P4A C30A H30B 107.2 . . ?
H30A C30A H30B 106.9 . . ?
C25B P4B C18B 104.2(8) . . yes
C25B P4B C30B 101.8(14) . . yes
C18B P4B C30B 101.9(10) . . yes
C25B P4B Rh2 119.1(6) . . ?
C18B P4B Rh2 109.0(5) . . ?
C30B P4B Rh2 118.7(14) . . ?
C26B C25B P4B 116.4(12) . . ?
C26B C25B H25C 108.2 . . ?
P4B C25B H25C 108.2 . . ?
C26B C25B H25D 108.2 . . ?
P4B C25B H25D 108.2 . . ?
H25C C25B H25D 107.3 . . ?
C27B C26B C25B 114.5(13) . . ?
C27B C26B H26C 108.6 . . ?
C25B C26B H26C 108.6 . . ?
C27B C26B H26D 108.6 . . ?
C25B C26B H26D 108.6 . . ?
H26C C26B H26D 107.6 . . ?
C26B C27B C28B 117.7(16) . . ?
C26B C27B H27C 107.9 . . ?
C28B C27B H27C 107.9 . . ?
C26B C27B H27D 107.9 . . ?
C28B C27B H27D 107.9 . . ?
H27C C27B H27D 107.2 . . ?
C29B C28B C27B 114(2) . . ?
C29B C28B H28C 108.7 . . ?
C27B C28B H28C 108.7 . . ?
C29B C28B H28D 108.7 . . ?
C27B C28B H28D 108.7 . . ?
H28C C28B H28D 107.6 . . ?
C28B C29B C30B 116(2) . . ?
C28B C29B H29C 108.2 . . ?
C30B C29B H29C 108.2 . . ?
C28B C29B H29D 108.2 . . ?
C30B C29B H29D 108.2 . . ?
H29C C29B H29D 107.4 . . ?
C29B C30B P4B 112(2) . . ?
C29B C30B H30C 109.2 . . ?
P4B C30B H30C 109.2 . . ?
C29B C30B H30D 109.2 . . ?
P4B C30B H30D 109.2 . . ?
H30C C30B H30D 107.9 . . ?
O1 C31 Rh1 175.5(11) . . ?

loop_
_geom_bond_atom_site_label_1
_geom_bond_atom_site_label_2
_geom_bond_distance
_geom_bond_site_symmetry_2
_geom_bond_publ_flag
Rh1 C31 1.927(9) . yes
Rh1 P3 2.3160(17) . yes
Rh1 P1 2.3200(17) . yes
Rh1 Cl1 2.381(2) . yes
Rh2 C32 1.807(8) . yes
Rh2 P4B 2.242(9) . yes
Rh2 P2 2.3111(18) . yes
Rh2 Cl2 2.376(2) . yes
Rh2 P4A 2.429(10) . yes
P1 C4 1.830(6) . yes
P1 C9 1.833(6) . yes
P1 C1 1.833(6) . yes
P2 C10 1.819(6) . yes
P2 C15 1.822(6) . yes
P2 C3 1.836(5) . yes
P3 C16A 1.813(7) . yes
P3 C24 1.826(6) . yes
P3 C19 1.837(6) . yes
O1 C31 0.910(9) . ?
O2 C32 1.133(8) . ?
C1 C2 1.543(8) . ?
C1 H1A 0.9900 . ?
C1 H1B 0.9900 . ?
C2 C3 1.526(8) . ?
C2 H2A 0.9900 . ?
C2 H2B 0.9900 . ?
C3 H3A 0.9900 . ?
C3 H3B 0.9900 . ?
C4 C5 1.525(9) . ?
C4 H4A 0.9900 . ?
C4 H4B 0.9900 . ?
C5 C6 1.566(11) . ?
C5 H5A 0.9900 . ?
C5 H5B 0.9900 . ?
C6 C7 1.478(12) . ?
C6 H6A 0.9900 . ?
C6 H6B 0.9900 . ?
C7 C8 1.520(11) . ?
C7 H7A 0.9900 . ?
C7 H7B 0.9900 . ?
C8 C9 1.526(8) . ?
C8 H8A 0.9900 . ?
C8 H8B 0.9900 . ?
C9 H9A 0.9900 . ?
C9 H9B 0.9900 . ?
C10 C11 1.529(9) . ?
C10 H10A 0.9900 . ?
C10 H10B 0.9900 . ?
C11 C12 1.513(10) . ?
C11 H11A 0.9900 . ?
C11 H11B 0.9900 . ?
C12 C13 1.519(11) . ?
C12 H12A 0.9900 . ?
C12 H12B 0.9900 . ?
C13 C14 1.533(11) . ?
C13 H13A 0.9900 . ?
C13 H13B 0.9900 . ?
C14 C15 1.559(9) . ?
C14 H14A 0.9900 . ?
C14 H14B 0.9900 . ?
C15 H15A 0.9900 . ?
C15 H15B 0.9900 . ?
C16A C17A 1.419(17) . ?
C16A H16A 0.9900 . ?
C16A H16B 0.9900 . ?
C17A C18A 1.55(2) . ?
C17A H17A 0.9900 . ?
C17A H17B 0.9900 . ?
C18A P4A 1.868(18) . ?
C18A H18A 0.9900 . ?
C18A H18B 0.9900 . ?
C17B C18B 1.516(18) . ?
C17B H17C 0.9900 . ?
C17B H17D 0.9900 . ?
C18B P4B 1.840(14) . ?
C18B H18C 0.9900 . ?
C18B H18D 0.9900 . ?
C19 C20 1.516(9) . ?
C19 H19A 0.9900 . ?
C19 H19B 0.9900 . ?
C20 C21 1.505(9) . ?
C20 H20A 0.9900 . ?
C20 H20B 0.9900 . ?
C21 C22 1.537(9) . ?
C21 H21A 0.9900 . ?
C21 H21B 0.9900 . ?
C22 C23 1.531(9) . ?
C22 H22A 0.9900 . ?
C22 H22B 0.9900 . ?
C23 C24 1.518(9) . ?
C23 H23A 0.9900 . ?
C23 H23B 0.9900 . ?
C24 H24A 0.9900 . ?
C24 H24B 0.9900 . ?
P4A C30A 1.81(3) . yes
P4A C25A 1.812(18) . yes
C25A C26A 1.53(2) . ?
C25A H25A 0.9900 . ?
C25A H25B 0.9900 . ?
C26A C27A 1.60(3) . ?
C26A H26A 0.9900 . ?
C26A H26B 0.9900 . ?
C27A C28A 1.45(3) . ?
C27A H27A 0.9900 . ?
C27A H27B 0.9900 . ?
C28A C29A 1.47(3) . ?
C28A H28A 0.9900 . ?
C28A H28B 0.9900 . ?
C29A C30A 1.55(3) . ?
C29A H29A 0.9900 . ?
C29A H29B 0.9900 . ?
C30A H30A 0.9900 . ?
C30A H30B 0.9900 . ?
P4B C25B 1.816(18) . ?
P4B C30B 1.87(3) . ?
C25B C26B 1.52(2) . ?
C25B H25C 0.9900 . ?
C25B H25D 0.9900 . ?
C26B C27B 1.48(2) . ?
C26B H26C 0.9900 . ?
C26B H26D 0.9900 . ?
C27B C28B 1.54(2) . ?
C27B H27C 0.9900 . ?
C27B H27D 0.9900 . ?
C28B C29B 1.53(2) . ?
C28B H28C 0.9900 . ?
C28B H28D 0.9900 . ?
C29B C30B 1.57(2) . ?
C29B H29C 0.9900 . ?
C29B H29D 0.9900 . ?
C30B H30C 0.9900 . ?
C30B H30D 0.9900 . ?

loop_
_geom_torsion_atom_site_label_1
_geom_torsion_atom_site_label_2
_geom_torsion_atom_site_label_3
_geom_torsion_atom_site_label_4
_geom_torsion
_geom_torsion_site_symmetry_1
_geom_torsion_site_symmetry_2
_geom_torsion_site_symmetry_3
_geom_torsion_site_symmetry_4
_geom_torsion_publ_flag
C31 Rh1 P1 C4 -142.9(4) . . . . ?
Cl1 Rh1 P1 C4 37.0(3) . . . . ?
C31 Rh1 P1 C9 -20.9(4) . . . . ?
Cl1 Rh1 P1 C9 159.1(3) . . . . ?
C31 Rh1 P1 C1 96.0(4) . . . . ?
Cl1 Rh1 P1 C1 -84.1(2) . . . . ?
C32 Rh2 P2 C10 -17.7(3) . . . . ?
Cl2 Rh2 P2 C10 162.4(3) . . . . ?
C32 Rh2 P2 C15 -140.6(4) . . . . ?
Cl2 Rh2 P2 C15 39.4(3) . . . . ?
C32 Rh2 P2 C3 101.0(3) . . . . ?
Cl2 Rh2 P2 C3 -79.0(2) . . . . ?
C31 Rh1 P3 C16A -87.2(4) . . . . ?
Cl1 Rh1 P3 C16A 92.8(3) . . . . ?
C31 Rh1 P3 C24 28.8(4) . . . . ?
Cl1 Rh1 P3 C24 -151.2(3) . . . . ?
C31 Rh1 P3 C19 152.8(3) . . . . ?
Cl1 Rh1 P3 C19 -27.1(2) . . . . ?
C4 P1 C1 C2 -78.3(5) . . . . ?
C9 P1 C1 C2 176.8(5) . . . . ?
Rh1 P1 C1 C2 49.2(6) . . . . ?
P1 C1 C2 C3 -177.3(4) . . . . ?
C1 C2 C3 P2 -176.5(4) . . . . ?
C10 P2 C3 C2 79.5(5) . . . . ?
C15 P2 C3 C2 -175.4(5) . . . . ?
Rh2 P2 C3 C2 -49.0(5) . . . . ?
C9 P1 C4 C5 -80.8(6) . . . . ?
C1 P1 C4 C5 175.9(5) . . . . ?
Rh1 P1 C4 C5 49.9(6) . . . . ?
P1 C4 C5 C6 37.2(9) . . . . ?
C4 C5 C6 C7 46.2(11) . . . . ?
C5 C6 C7 C8 -94.1(9) . . . . ?
C6 C7 C8 C9 72.0(9) . . . . ?
C7 C8 C9 P1 -59.2(8) . . . . ?
C4 P1 C9 C8 71.6(6) . . . . ?
C1 P1 C9 C8 178.7(6) . . . . ?
Rh1 P1 C9 C8 -57.3(7) . . . . ?
C15 P2 C10 C11 70.8(5) . . . . ?
C3 P2 C10 C11 176.9(5) . . . . ?
Rh2 P2 C10 C11 -59.3(6) . . . . ?
P2 C10 C11 C12 -56.2(8) . . . . ?
C10 C11 C12 C13 72.1(9) . . . . ?
C11 C12 C13 C14 -95.4(8) . . . . ?
C12 C13 C14 C15 44.1(10) . . . . ?
C13 C14 C15 P2 40.5(9) . . . . ?
C10 P2 C15 C14 -85.7(7) . . . . ?
C3 P2 C15 C14 169.2(6) . . . . ?
Rh2 P2 C15 C14 45.9(7) . . . . ?
C24 P3 C16A C17A -164.3(11) . . . . ?
C19 P3 C16A C17A 91.0(11) . . . . ?
Rh1 P3 C16A C17A -38.7(12) . . . . ?
P3 C16A C17A C18A -80.5(13) . . . . ?
C16A C17A C18A P4A -173.9(10) . . . . ?
C16A P3 C19 C20 172.8(5) . . . . ?
C24 P3 C19 C20 68.4(6) . . . . ?
Rh1 P3 C19 C20 -63.1(5) . . . . ?
P3 C19 C20 C21 -58.0(8) . . . . ?
C19 C20 C21 C22 72.9(8) . . . . ?
C20 C21 C22 C23 -95.1(8) . . . . ?
C21 C22 C23 C24 46.2(8) . . . . ?
C22 C23 C24 P3 39.0(8) . . . . ?
C16A P3 C24 C23 171.6(5) . . . . ?
C19 P3 C24 C23 -82.7(6) . . . . ?
Rh1 P3 C24 C23 50.3(6) . . . . ?
C17A C18A P4A C30A 180(2) . . . . ?
C17A C18A P4A C25A 74.0(14) . . . . ?
C17A C18A P4A Rh2 -51.2(13) . . . . ?
C32 Rh2 P4A C30A 34.0(17) . . . . ?
P4B Rh2 P4A C30A -116(3) . . . . ?
Cl2 Rh2 P4A C30A -146.1(17) . . . . ?
C32 Rh2 P4A C25A 153.5(8) . . . . ?
P4B Rh2 P4A C25A 4(2) . . . . ?
Cl2 Rh2 P4A C25A -26.6(8) . . . . ?
C32 Rh2 P4A C18A -85.2(7) . . . . ?
P4B Rh2 P4A C18A 125(3) . . . . ?
Cl2 Rh2 P4A C18A 94.8(6) . . . . ?
C30A P4A C25A C26A 68(2) . . . . ?
C18A P4A C25A C26A 174.4(14) . . . . ?
Rh2 P4A C25A C26A -60.8(16) . . . . ?
P4A C25A C26A C27A -60(2) . . . . ?
C25A C26A C27A C28A 76(2) . . . . ?
C26A C27A C28A C29A -94(3) . . . . ?
C27A C28A C29A C30A 45(5) . . . . ?
C28A C29A C30A P4A 35(6) . . . . ?
C25A P4A C30A C29A -76(4) . . . . ?
C18A P4A C30A C29A 174(4) . . . . ?
Rh2 P4A C30A C29A 49(5) . . . . ?
C17B C18B P4B C25B -173.3(10) . . . . ?
C17B C18B P4B C30B -67.7(18) . . . . ?
C17B C18B P4B Rh2 58.6(11) . . . . ?
C32 Rh2 P4B C25B 133.0(8) . . . . ?
Cl2 Rh2 P4B C25B -47.1(8) . . . . ?
P4A Rh2 P4B C25B 164(3) . . . . ?
C32 Rh2 P4B C18B -107.8(5) . . . . ?
Cl2 Rh2 P4B C18B 72.1(5) . . . . ?
P4A Rh2 P4B C18B -77(2) . . . . ?
C32 Rh2 P4B C30B 8.1(11) . . . . ?
Cl2 Rh2 P4B C30B -171.9(10) . . . . ?
P4A Rh2 P4B C30B 39(2) . . . . ?
C18B P4B C25B C26B -168.2(12) . . . . ?
C30B P4B C25B C26B 86.1(17) . . . . ?
Rh2 P4B C25B C26B -46.6(15) . . . . ?
P4B C25B C26B C27B -37.7(18) . . . . ?
C25B C26B C27B C28B -49(2) . . . . ?
C26B C27B C28B C29B 97(2) . . . . ?
C27B C28B C29B C30B -73(4) . . . . ?
C28B C29B C30B P4B 59(4) . . . . ?
C25B P4B C30B C29B -71(3) . . . . ?
C18B P4B C30B C29B -178(2) . . . . ?
Rh2 P4B C30B C29B 62(3) . . . . ?
